data_1565854
loop_
_publ_author_name
'Malinska, Maura'

_publ_section_title
;
 Insights into molecular recognition from the crystal structures of
 <i>p-tert</i>-butylcalix[6]arene complexed with different solvents
;
_journal_coeditor_code ED5024
_journal_issue 1
_journal_name_full IUCrJ
_journal_page_first 55
_journal_page_last 64
_journal_paper_doi 10.1107/S2052252521010678
_journal_volume 9
_journal_year 2022
_chemical_formula_moiety 'C66 H84 O6'
_chemical_formula_sum 'C66 H84 O6'
_chemical_formula_weight 973.33
_space_group_crystal_system triclinic
_space_group_IT_number 2
_space_group_name_Hall '-P 1'
_space_group_name_H-M_alt 'P -1'
_atom_sites_solution_hydrogens geom
_cell_angle_alpha 114.31(4)
_cell_angle_beta 91.36(2)
_cell_angle_gamma 91.70(2)
_cell_formula_units_Z 2
_cell_length_a 9.5900(6)
_cell_length_b 18.199(7)
_cell_length_c 18.547(8)
_cell_measurement_reflns_used 799
_cell_measurement_temperature 99.99(10)
_cell_measurement_theta_max 65.9910
_cell_measurement_theta_min 4.5740
_cell_volume 2946(2)
_computing_cell_refinement 'CrysAlisPro 1.171.38.46 (Rigaku OD, 2015)'
_computing_data_collection 'CrysAlisPro 1.171.38.46 (Rigaku OD, 2015)'
_computing_data_reduction 'CrysAlisPro 1.171.38.46 (Rigaku OD, 2015)'
_computing_molecular_graphics 'Olex2 (Dolomanov et al., 2009)'
_computing_publication_material 'Olex2 (Dolomanov et al., 2009)'
_computing_structure_refinement 'ShelXL (Sheldrick, 2015)'
_computing_structure_solution 'ShelXT (Sheldrick, 2015)'
_diffrn_ambient_environment N~2~
_diffrn_ambient_temperature 99.99(10)
_diffrn_detector 'CCD plate'
_diffrn_detector_area_resol_mean 10.4391
_diffrn_detector_type Atlas
_diffrn_measured_fraction_theta_full 0.679
_diffrn_measured_fraction_theta_max 0.655
_diffrn_measurement_details
;
List of Runs (angles in degrees, time in seconds):

  # Type    Start    End  Width  t~exp~   \w     \q     \k     \f   Frames
--------------------------------------------------------------------------
  1  \w    -54.00  42.00   1.00   50.00    --   34.37 -57.00-120.00   96
  2  \w    -32.00  77.00   1.00   50.00    --   34.37 -37.00  90.00  109
  3  \w     23.00  95.00   1.00   50.00    --   34.37-125.00-120.00   72
  4  \w     44.00  74.00   1.00   50.00    --   34.37 -57.00-120.00   30
  5  \w    111.00 146.00   1.00  200.00    --  103.13 -37.00-180.00   35
  6  \w     15.00 121.00   1.00  200.00    --  103.13 -37.00  30.00  106
  7  \w     13.00  72.00   1.00  200.00    --  103.13 -25.00 120.00   59
  8  \w     16.00  49.00   1.00  200.00    --  103.13 -37.00-180.00   33
  9  \w     87.00 164.00   1.00  200.00    --  103.13 -25.00 120.00   77
 10  \w     17.00 145.00   1.00  200.00    --  103.13 -91.00  30.00  128
;
_diffrn_measurement_device 'four-circle diffractometer'
_diffrn_measurement_device_type 'SuperNova, Dual, Cu at zero, Atlas'
_diffrn_measurement_method '\w scans'
_diffrn_orient_matrix_type 'CrysAlisPro convention (1999,Acta A55,543-557)'
_diffrn_orient_matrix_UB_11 -0.0041506000
_diffrn_orient_matrix_UB_12 0.0887663000
_diffrn_orient_matrix_UB_13 0.0129756000
_diffrn_orient_matrix_UB_21 -0.0242574000
_diffrn_orient_matrix_UB_22 -0.0263926000
_diffrn_orient_matrix_UB_23 -0.0894317000
_diffrn_orient_matrix_UB_31 -0.1589064000
_diffrn_orient_matrix_UB_32 -0.0024107000
_diffrn_orient_matrix_UB_33 0.0096613000
_diffrn_radiation_monochromator mirror
_diffrn_radiation_probe x-ray
_diffrn_radiation_type CuK\a
_diffrn_radiation_wavelength 1.54184
_diffrn_reflns_av_R_equivalents 0.0713
_diffrn_reflns_av_unetI/netI 0.1499
_diffrn_reflns_Laue_measured_fraction_full 0.679
_diffrn_reflns_Laue_measured_fraction_max 0.655
_diffrn_reflns_limit_h_max 4
_diffrn_reflns_limit_h_min -11
_diffrn_reflns_limit_k_max 21
_diffrn_reflns_limit_k_min -21
_diffrn_reflns_limit_l_max 21
_diffrn_reflns_limit_l_min -20
_diffrn_reflns_number 8864
_diffrn_reflns_point_group_measured_fraction_full 0.679
_diffrn_reflns_point_group_measured_fraction_max 0.655
_diffrn_reflns_theta_full 67.684
_diffrn_reflns_theta_max 69.684
_diffrn_reflns_theta_min 4.443
_diffrn_source 'micro-focus sealed X-ray tube'
_diffrn_source_type 'SuperNova (Cu) X-ray Source'
_exptl_absorpt_coefficient_mu 0.530
_exptl_absorpt_correction_T_max 1.00000
_exptl_absorpt_correction_T_min 0.83054
_exptl_absorpt_correction_type multi-scan
_exptl_absorpt_process_details
;
CrysAlisPro 1.171.38.46 (Rigaku Oxford Diffraction, 2015)
Empirical absorption correction using spherical harmonics,
 implemented in SCALE3 ABSPACK scaling algorithm.
;
_exptl_crystal_colour colourless
_exptl_crystal_colour_primary colourless
_exptl_crystal_density_diffrn 1.097
_exptl_crystal_description needle
_exptl_crystal_F_000 1056
_exptl_crystal_size_max 0.667
_exptl_crystal_size_mid 0.068
_exptl_crystal_size_min 0.016
_refine_diff_density_max 0.536
_refine_diff_density_min -0.405
_refine_diff_density_rms 0.090
_refine_ls_extinction_method none
_refine_ls_goodness_of_fit_ref 1.190
_refine_ls_hydrogen_treatment constr
_refine_ls_matrix_type full
_refine_ls_number_parameters 694
_refine_ls_number_reflns 7289
_refine_ls_number_restraints 97
_refine_ls_restrained_S_all 1.189
_refine_ls_R_factor_all 0.2318
_refine_ls_R_factor_gt 0.1556
_refine_ls_shift/su_max 0.001
_refine_ls_shift/su_mean 0.000
_refine_ls_structure_factor_coef Fsqd
_refine_ls_weighting_details 'w=1/[\s^2^(Fo^2^)+(0.2000P)^2^] where P=(Fo^2^+2Fc^2^)/3'
_refine_ls_weighting_scheme calc
_refine_ls_wR_factor_gt 0.3923
_refine_ls_wR_factor_ref 0.4401
_reflns_Friedel_coverage 0.000
_reflns_number_gt 3031
_reflns_number_total 7289
_reflns_threshold_expression 'I > 2\s(I)'
_cod_data_source_file ed5024.cif
_cod_data_source_block 11_x6_ethyl_acetate
_cod_original_cell_volume 2946.5(19)
_cod_database_code 1565854
_shelx_space_group_comment
;
The symmetry employed for this shelxl refinement is uniquely defined
by the following loop, which should always be used as a source of
symmetry information in preference to the above space-group names.
They are only intended as comments.
;
_shelx_estimated_absorpt_t_max 0.992
_shelx_estimated_absorpt_t_min 0.719
_reflns_odcompleteness_completeness 69.89
_reflns_odcompleteness_iscentric 1
_reflns_odcompleteness_theta 64.70
_olex2_refinement_description
;
1. Fixed Uiso
 At 1.2 times of:
  All C(H) groups, All C(H,H) groups
 At 1.5 times of:
  All C(H,H,H) groups, All O(H) groups
2. Restrained distances
 C7-C9 = C7-C8 = C7-C10 = C7-C4
 1.54 with sigma of 0.005
 C7-C9A = C7-C8A = C7-C10A
 1.54 with sigma of 0.005
 C29-C32
 1.54 with sigma of 0.01
 C40-C41 = C40-C43 = C40-C42 = C40-C36
 1.54 with sigma of 0.01
 C18-C19
 1.54 with sigma of 0.01
 C51-C54 = C51-C47 = C51-C53 = C51-C52
 1.54 with sigma of 0.01
 C18-C20
 1.54 with sigma of 0.01
 C62-C65 = C62-C64 = C62-C63 = C62-C58
 1.54 with sigma of 0.01
3. Uiso/Uaniso restraints and constraints
C30 \\sim C32: within 1.7A with sigma of 0.04 and sigma for terminal atoms of
0.08
Uanis(C32) \\sim Ueq, Uanis(C56) \\sim Ueq, Uanis(C9) \\sim Ueq, Uanis(C45)
\\sim Ueq, Uanis(C29) \\sim Ueq: with sigma of 0.001 and sigma for terminal
atoms of 0.02
Uanis(C7) \\sim Ueq, Uanis(C8A) \\sim Ueq: with sigma of 0.1 and sigma for
terminal atoms of 0.2
Uanis(C50) = Uanis(C49)
Uanis(C8) = Uanis(C8A)
4. Rigid body (RIGU) restrains
 C45, C44
 with sigma for 1-2 distances of 0.004 and sigma for 1-3 distances of 0.004
 C57, C56
 with sigma for 1-2 distances of 0.004 and sigma for 1-3 distances of 0.004
 C18, C21
 with sigma for 1-2 distances of 0.004 and sigma for 1-3 distances of 0.004
 C1, C6
 with sigma for 1-2 distances of 0.004 and sigma for 1-3 distances of 0.004
 C7, C8A
 with sigma for 1-2 distances of 0.004 and sigma for 1-3 distances of 0.004
 C25, C26
 with sigma for 1-2 distances of 0.004 and sigma for 1-3 distances of 0.004
 C4, C7
 with sigma for 1-2 distances of 0.004 and sigma for 1-3 distances of 0.004
 C44, C45
 with sigma for 1-2 distances of 0.004 and sigma for 1-3 distances of 0.004
 C51, C53
 with sigma for 1-2 distances of 0.004 and sigma for 1-3 distances of 0.004
 C59, C60
 with sigma for 1-2 distances of 0.004 and sigma for 1-3 distances of 0.004
 C29, C25
 with sigma for 1-2 distances of 0.004 and sigma for 1-3 distances of 0.004
 C29, C31
 with sigma for 1-2 distances of 0.004 and sigma for 1-3 distances of 0.004
5. Others
 Sof(C9A)=Sof(H9AA)=Sof(H9AB)=Sof(H9AC)=Sof(C10A)=Sof(H10D)=Sof(H10E)=
 Sof(H10F)=Sof(C8A)=Sof(H8AA)=Sof(H8AB)=Sof(H8AC)=1-FVAR(1)
 Sof(C9)=Sof(H9A)=Sof(H9B)=Sof(H9C)=Sof(C8)=Sof(H8A)=Sof(H8B)=Sof(H8C)=
 Sof(C10)=Sof(H10A)=Sof(H10B)=Sof(H10C)=FVAR(1)
6.a Secondary CH2 refined with riding coordinates:
 C55(H55A,H55B), C33(H33A,H33B), C44(H44A,H44B), C22(H22A,H22B), C66(H66A,
 H66B), C11(H11A,H11B)
6.b Aromatic/amide H refined with riding coordinates:
 C26(H26), C48(H48), C35(H35), C24(H24), C37(H37), C46(H46), C59(H59),
 C57(H57), C5(H5A), C13(H13), C3(H3A), C15(H15)
6.c Idealised Me refined as rotating group:
 C54(H54A,H54B,H54C), C53(H53A,H53B,H53C), C30(H30A,H30B,H30C), C63(H63A,H63B,
 H63C), C52(H52A,H52B,H52C), C21(H21A,H21B,H21C), C41(H41A,H41B,H41C), C65(H65A,
 H65B,H65C), C31(H31A,H31B,H31C), C32(H32A,H32B,H32C), C64(H64A,H64B,H64C),
 C43(H43A,H43B,H43C), C42(H42A,H42B,H42C), C20(H20A,H20B,H20C), C19(H19A,H19B,
 H19C), C9(H9A,H9B,H9C), C8(H8A,H8B,H8C), C10(H10A,H10B,H10C), C9A(H9AA,H9AB,
 H9AC), C10A(H10D,H10E,H10F), C8A(H8AA,H8AB,H8AC)
6.d Idealised tetrahedral OH refined as rotating group:
 O3(H3), O5(H5), O4(H4), O1(H1), O2(H2), O6(H6)
;
_smtbx_masks_void_probe_radius 1.2
_smtbx_masks_void_truncation_radius 1.2
_olex2_submission_special_instructions 'No special instructions were received'
_oxdiff_exptl_absorpt_empirical_details
;
Empirical correction (ABSPACK) includes:
- Absorption correction using spherical harmonics
- Frame scaling
;
_oxdiff_exptl_absorpt_empirical_full_max 1.614
_oxdiff_exptl_absorpt_empirical_full_min 0.532

loop_
_space_group_symop_operation_xyz
'x, y, z'
'-x, -y, -z'

loop_
_atom_site_label
_atom_site_type_symbol
_atom_site_fract_x
_atom_site_fract_y
_atom_site_fract_z
_atom_site_U_iso_or_equiv
_atom_site_adp_type
_atom_site_occupancy
_atom_site_site_symmetry_order
_atom_site_calc_flag
_atom_site_refinement_flags_posn
_atom_site_refinement_flags_adp
_atom_site_refinement_flags_occupancy
_atom_site_disorder_assembly
_atom_site_disorder_group
O3 O 0.7115(8) 0.4728(5) 0.6792(4) 0.057(2) Uani 1 1 d . . . . .
H3 H 0.689223 0.423810 0.652838 0.086 Uiso 1 1 calc GR . . . .
O5 O 0.5549(9) 0.4606(5) 0.8394(3) 0.058(2) Uani 1 1 d . . . . .
H5 H 0.561451 0.503068 0.832043 0.087 Uiso 1 1 calc GR . . . .
O4 O 0.5775(7) 0.5819(5) 0.7947(3) 0.051(2) Uani 1 1 d . . . . .
H4 H 0.612109 0.539571 0.762500 0.077 Uiso 1 1 calc GR . . . .
O1 O 0.3407(8) 0.2862(5) 0.6010(4) 0.063(2) Uani 1 1 d . . . . .
H1 H 0.346772 0.298539 0.649873 0.094 Uiso 1 1 calc GR . . . .
O2 O 0.5962(9) 0.3313(6) 0.5889(5) 0.073(3) Uani 1 1 d . . . . .
H2 H 0.513241 0.312782 0.580449 0.109 Uiso 1 1 calc GR . . . .
O6 O 0.4515(10) 0.3193(5) 0.7424(4) 0.074(3) Uani 1 1 d . . . . .
H6 H 0.488198 0.362975 0.775669 0.110 Uiso 1 1 calc GR . . . .
C50 C 0.6295(10) 0.4715(7) 0.9083(5) 0.0442(18) Uani 1 1 d . . . . .
C45 C 0.6410(12) 0.5464(6) 0.9714(5) 0.049(2) Uani 1 1 d . U . . .
C26 C 1.0245(12) 0.5838(7) 0.6609(5) 0.051(3) Uani 1 1 d . U . . .
H26 H 1.053128 0.637856 0.671623 0.061 Uiso 1 1 calc R . . . .
C48 C 0.7695(12) 0.4151(6) 0.9840(5) 0.047(3) Uani 1 1 d . . . . .
H48 H 0.814866 0.370550 0.986748 0.056 Uiso 1 1 calc R . . . .
C51 C 0.8668(10) 0.5001(5) 1.1250(4) 0.049(3) Uani 1 1 d D U . . .
C54 C 1.0106(10) 0.4630(7) 1.1012(5) 0.062(3) Uani 1 1 d D . . . .
H54A H 0.998388 0.411490 1.054697 0.092 Uiso 1 1 calc GR . . . .
H54B H 1.053429 0.454028 1.145230 0.092 Uiso 1 1 calc GR . . . .
H54C H 1.071176 0.500105 1.088588 0.092 Uiso 1 1 calc GR . . . .
C49 C 0.6940(10) 0.4045(7) 0.9141(5) 0.0442(18) Uani 1 1 d . . . . .
C47 C 0.7790(11) 0.4895(7) 1.0492(4) 0.048(3) Uani 1 1 d D . . . .
C55 C 0.6944(10) 0.3239(6) 0.8408(5) 0.047(3) Uani 1 1 d . . . . .
H55A H 0.703351 0.336572 0.794034 0.057 Uiso 1 1 calc R . . . .
H55B H 0.780190 0.296767 0.845130 0.057 Uiso 1 1 calc R . . . .
C35 C 0.8848(11) 0.7240(7) 0.8589(5) 0.047(3) Uani 1 1 d . . . . .
H35 H 0.952971 0.746683 0.836792 0.057 Uiso 1 1 calc R . . . .
C24 C 1.0730(12) 0.4469(7) 0.6132(4) 0.051(3) Uani 1 1 d . . . . .
H24 H 1.136094 0.405053 0.589506 0.061 Uiso 1 1 calc R . . . .
C34 C 0.7836(10) 0.6640(7) 0.8065(5) 0.043(3) Uani 1 1 d . . . . .
C56 C 0.5723(11) 0.2623(6) 0.8227(5) 0.043(2) Uani 1 1 d . U . . .
C27 C 0.8878(12) 0.5678(7) 0.6797(5) 0.049(3) Uani 1 1 d . . . . .
C39 C 0.6856(10) 0.6357(6) 0.8425(5) 0.044(3) Uani 1 1 d . . . . .
C23 C 0.9399(12) 0.4263(6) 0.6315(5) 0.048(3) Uani 1 1 d . . . . .
C36 C 0.8850(13) 0.7493(7) 0.9409(6) 0.066(4) Uani 1 1 d D . . . .
C60 C 0.3530(12) 0.1983(7) 0.7468(5) 0.056(3) Uani 1 1 d . U . . .
C37 C 0.7851(12) 0.7174(7) 0.9749(5) 0.052(3) Uani 1 1 d . . . . .
H37 H 0.786076 0.735245 1.030833 0.062 Uiso 1 1 calc R . . . .
C1 C 0.3289(13) 0.2060(7) 0.5618(5) 0.058(3) Uani 1 1 d . U . . .
C2 C 0.2761(12) 0.1570(7) 0.5986(5) 0.051(3) Uani 1 1 d . . . . .
C46 C 0.7143(12) 0.5549(7) 1.0411(5) 0.051(3) Uani 1 1 d . . . . .
H46 H 0.720702 0.606454 1.084429 0.061 Uiso 1 1 calc R . . . .
C33 C 0.7901(11) 0.6368(6) 0.7173(5) 0.045(3) Uani 1 1 d . . . . .
H33A H 0.695194 0.619360 0.692920 0.054 Uiso 1 1 calc R . . . .
H33B H 0.822298 0.683129 0.706143 0.054 Uiso 1 1 calc R . . . .
C28 C 0.8487(12) 0.4887(7) 0.6632(5) 0.047(3) Uani 1 1 d . . . . .
C53 C 0.7870(11) 0.4554(8) 1.1678(6) 0.069(4) Uani 1 1 d D U . . .
H53A H 0.772661 0.398277 1.132031 0.103 Uiso 1 1 calc GR . . . .
H53B H 0.696291 0.479371 1.183352 0.103 Uiso 1 1 calc GR . . . .
H53C H 0.841503 0.460430 1.215079 0.103 Uiso 1 1 calc GR . . . .
C12 C 0.6101(14) 0.2291(8) 0.4543(6) 0.066(4) Uani 1 1 d . . . . .
C29 C 1.2623(14) 0.5431(7) 0.6069(5) 0.059(3) Uani 1 1 d D U . . .
C59 C 0.3611(13) 0.1418(7) 0.7803(5) 0.054(3) Uani 1 1 d . U . . .
H59 H 0.290474 0.099946 0.765610 0.065 Uiso 1 1 calc R . . . .
C44 C 0.5821(11) 0.6214(7) 0.9654(5) 0.050(3) Uani 1 1 d . U . . .
H44A H 0.492475 0.606017 0.934265 0.060 Uiso 1 1 calc R . . . .
H44B H 0.563305 0.661801 1.019155 0.060 Uiso 1 1 calc R . . . .
C25 C 1.1158(13) 0.5247(7) 0.6282(4) 0.051(2) Uani 1 1 d . U . . .
C17 C 0.6775(15) 0.2839(8) 0.5252(5) 0.063(4) Uani 1 1 d . . . . .
C57 C 0.5737(12) 0.2075(7) 0.8556(5) 0.054(3) Uani 1 1 d . U . . .
H57 H 0.646257 0.212103 0.893206 0.065 Uiso 1 1 calc R . . . .
C5 C 0.3513(13) 0.0893(7) 0.4390(5) 0.058(3) Uani 1 1 d . . . . .
H5A H 0.379809 0.065992 0.385861 0.070 Uiso 1 1 calc R . . . .
C13 C 0.6910(15) 0.1878(8) 0.3920(6) 0.068(4) Uani 1 1 d . . . . .
H13 H 0.645889 0.155072 0.342451 0.081 Uiso 1 1 calc R . . . .
C22 C 0.8934(14) 0.3420(7) 0.6187(5) 0.060(3) Uani 1 1 d . . . . .
H22A H 0.828337 0.345466 0.660559 0.072 Uiso 1 1 calc R . . . .
H22B H 0.976063 0.313711 0.625424 0.072 Uiso 1 1 calc R . . . .
C38 C 0.6812(11) 0.6583(7) 0.9269(5) 0.052(3) Uani 1 1 d . . . . .
C61 C 0.4599(11) 0.2608(7) 0.7717(5) 0.055(3) Uani 1 1 d . . . . .
C30 C 1.3652(13) 0.4840(8) 0.6129(8) 0.070(3) Uani 1 1 d . U . . .
H30A H 1.378194 0.492404 0.668343 0.104 Uiso 1 1 calc GR . . . .
H30B H 1.454935 0.492664 0.592758 0.104 Uiso 1 1 calc GR . . . .
H30C H 1.329006 0.428679 0.581369 0.104 Uiso 1 1 calc GR . . . .
C16 C 0.8216(14) 0.2905(7) 0.5380(5) 0.062(4) Uani 1 1 d . . . . .
C3 C 0.2592(12) 0.0751(7) 0.5538(5) 0.057(3) Uani 1 1 d . . . . .
H3A H 0.226941 0.041385 0.578302 0.069 Uiso 1 1 calc R . . . .
C4 C 0.2888(13) 0.0395(6) 0.4716(5) 0.060(3) Uani 1 1 d D U . . .
C63 C 0.6215(13) 0.0394(8) 0.8524(8) 0.078(4) Uani 1 1 d D . . . .
H63A H 0.620435 0.005513 0.795372 0.118 Uiso 1 1 calc GR . . . .
H63B H 0.632239 0.005522 0.881588 0.118 Uiso 1 1 calc GR . . . .
H63C H 0.699723 0.079315 0.866692 0.118 Uiso 1 1 calc GR . . . .
C58 C 0.4709(13) 0.1441(7) 0.8356(5) 0.064(4) Uani 1 1 d D . . . .
C14 C 0.8397(16) 0.1912(8) 0.3976(5) 0.068(4) Uani 1 1 d . . . . .
C7 C 0.2574(11) -0.0507(6) 0.4190(5) 0.069(4) Uani 1 1 d D U . . .
C40 C 0.9917(11) 0.8154(6) 0.9943(5) 0.064(4) Uani 1 1 d D . . . .
C52 C 0.8892(14) 0.5887(6) 1.1829(6) 0.074(4) Uani 1 1 d D . . . .
H52A H 0.953985 0.592912 1.226149 0.112 Uiso 1 1 calc GR . . . .
H52B H 0.799572 0.610392 1.204455 0.112 Uiso 1 1 calc GR . . . .
H52C H 0.928209 0.619637 1.154967 0.112 Uiso 1 1 calc GR . . . .
C6 C 0.3718(14) 0.1710(8) 0.4826(5) 0.071(4) Uani 1 1 d . U . . .
C15 C 0.8997(14) 0.2454(7) 0.4729(6) 0.063(3) Uani 1 1 d . . . . .
H15 H 0.998638 0.250952 0.479040 0.076 Uiso 1 1 calc R . . . .
C21 C 1.0791(15) 0.1697(9) 0.3405(7) 0.083(4) Uani 1 1 d . U . . .
H21A H 1.095888 0.219978 0.334030 0.124 Uiso 1 1 calc GR . . . .
H21B H 1.131683 0.126778 0.301656 0.124 Uiso 1 1 calc GR . . . .
H21C H 1.109697 0.177549 0.394074 0.124 Uiso 1 1 calc GR . . . .
C41 C 1.1397(12) 0.7927(9) 0.9637(7) 0.083(5) Uani 1 1 d D . . . .
H41A H 1.157603 0.738256 0.959252 0.125 Uiso 1 1 calc GR . . . .
H41B H 1.208788 0.831305 1.000901 0.125 Uiso 1 1 calc GR . . . .
H41C H 1.146565 0.794040 0.911654 0.125 Uiso 1 1 calc GR . . . .
C62 C 0.4823(11) 0.0835(6) 0.8737(5) 0.063(4) Uani 1 1 d D . . . .
C18 C 0.9222(15) 0.1458(6) 0.3275(5) 0.074(4) Uani 1 1 d D U . . .
C65 C 0.3633(15) 0.0180(9) 0.8434(6) 0.082(5) Uani 1 1 d D . . . .
H65A H 0.356576 -0.004948 0.785445 0.123 Uiso 1 1 calc GR . . . .
H65B H 0.274875 0.042025 0.864603 0.123 Uiso 1 1 calc GR . . . .
H65C H 0.382643 -0.024770 0.860995 0.123 Uiso 1 1 calc GR . . . .
C31 C 1.3204(15) 0.6274(9) 0.6698(8) 0.092(5) Uani 1 1 d . U . . .
H31A H 1.271605 0.670424 0.662191 0.138 Uiso 1 1 calc GR . . . .
H31B H 1.420562 0.633376 0.663128 0.138 Uiso 1 1 calc GR . . . .
H31C H 1.305189 0.631035 0.723178 0.138 Uiso 1 1 calc GR . . . .
C32 C 1.2586(16) 0.5391(12) 0.5230(6) 0.100(6) Uani 1 1 d D U . . .
H32A H 1.225253 0.485028 0.485591 0.150 Uiso 1 1 calc GR . . . .
H32B H 1.352708 0.550450 0.509687 0.150 Uiso 1 1 calc GR . . . .
H32C H 1.195483 0.579159 0.520001 0.150 Uiso 1 1 calc GR . . . .
C64 C 0.4754(13) 0.1278(8) 0.9654(5) 0.069(4) Uani 1 1 d D . . . .
H64A H 0.496006 0.090204 0.989397 0.103 Uiso 1 1 calc GR . . . .
H64B H 0.381639 0.147881 0.979259 0.103 Uiso 1 1 calc GR . . . .
H64C H 0.544124 0.173308 0.985297 0.103 Uiso 1 1 calc GR . . . .
C66 C 0.2388(12) 0.1924(7) 0.6864(5) 0.057(3) Uani 1 1 d . . . . .
H66A H 0.204976 0.247232 0.700168 0.068 Uiso 1 1 calc R . . . .
H66B H 0.159846 0.159094 0.692054 0.068 Uiso 1 1 calc R . . . .
C11 C 0.4486(16) 0.2235(10) 0.4442(7) 0.090(5) Uani 1 1 d . . . . .
H11A H 0.422803 0.200355 0.386976 0.108 Uiso 1 1 calc R . . . .
H11B H 0.413842 0.278753 0.468015 0.108 Uiso 1 1 calc R . . . .
C43 C 0.9927(14) 0.8283(8) 1.0824(5) 0.072(4) Uani 1 1 d D . . . .
H43A H 0.898088 0.838982 1.102006 0.107 Uiso 1 1 calc GR . . . .
H43B H 1.055794 0.874406 1.113857 0.107 Uiso 1 1 calc GR . . . .
H43C H 1.024714 0.779740 1.087000 0.107 Uiso 1 1 calc GR . . . .
C42 C 0.9530(16) 0.8964(7) 0.9913(8) 0.088(5) Uani 1 1 d D . . . .
H42A H 0.952432 0.890591 0.936381 0.132 Uiso 1 1 calc GR . . . .
H42B H 1.021935 0.938953 1.023234 0.132 Uiso 1 1 calc GR . . . .
H42C H 0.860223 0.910829 1.012498 0.132 Uiso 1 1 calc GR . . . .
C20 C 0.8741(17) 0.1517(8) 0.2500(6) 0.092(5) Uani 1 1 d D . . . .
H20A H 0.776545 0.132050 0.236851 0.137 Uiso 1 1 calc GR . . . .
H20B H 0.932742 0.118724 0.206907 0.137 Uiso 1 1 calc GR . . . .
H20C H 0.882619 0.208058 0.256972 0.137 Uiso 1 1 calc GR . . . .
C19 C 0.9067(17) 0.0566(6) 0.3135(7) 0.088(5) Uani 1 1 d D . . . .
H19A H 0.969891 0.046519 0.350370 0.132 Uiso 1 1 calc GR . . . .
H19B H 0.930049 0.022524 0.258959 0.132 Uiso 1 1 calc GR . . . .
H19C H 0.810153 0.043984 0.322131 0.132 Uiso 1 1 calc GR . . . .
C9 C 0.362(3) -0.0991(13) 0.4441(15) 0.078(8) Uani 0.523(17) 1 d D U P A 1
H9A H 0.457495 -0.084270 0.435322 0.117 Uiso 0.523(17) 1 calc GR . P A 1
H9B H 0.343256 -0.156971 0.412519 0.117 Uiso 0.523(17) 1 calc GR . P A 1
H9C H 0.353052 -0.086957 0.500306 0.117 Uiso 0.523(17) 1 calc GR . P A 1
C8 C 0.275(3) -0.0781(16) 0.3295(6) 0.085(7) Uani 0.523(17) 1 d D . P A 1
H8A H 0.213526 -0.048034 0.309591 0.128 Uiso 0.523(17) 1 calc GR . P A 1
H8B H 0.251318 -0.135934 0.301975 0.128 Uiso 0.523(17) 1 calc GR . P A 1
H8C H 0.372442 -0.067617 0.319936 0.128 Uiso 0.523(17) 1 calc GR . P A 1
C10 C 0.1071(16) -0.0756(14) 0.4297(13) 0.061(7) Uani 0.523(17) 1 d D . P A 1
H10A H 0.101403 -0.078239 0.481251 0.091 Uiso 0.523(17) 1 calc GR . P A 1
H10B H 0.081366 -0.128741 0.387542 0.091 Uiso 0.523(17) 1 calc GR . P A 1
H10C H 0.042984 -0.035829 0.426986 0.091 Uiso 0.523(17) 1 calc GR . P A 1
C9A C 0.393(2) -0.0913(14) 0.383(2) 0.086(11) Uani 0.477(17) 1 d D . P A 2
H9AA H 0.427703 -0.069178 0.346786 0.130 Uiso 0.477(17) 1 calc GR . P A 2
H9AB H 0.374428 -0.149611 0.354688 0.130 Uiso 0.477(17) 1 calc GR . P A 2
H9AC H 0.463501 -0.080987 0.425965 0.130 Uiso 0.477(17) 1 calc GR . P A 2
C10A C 0.185(3) -0.0953(13) 0.4635(10) 0.074(10) Uani 0.477(17) 1 d D . P A 2
H10D H 0.233642 -0.080501 0.515022 0.112 Uiso 0.477(17) 1 calc GR . P A 2
H10E H 0.188877 -0.153688 0.432404 0.112 Uiso 0.477(17) 1 calc GR . P A 2
H10F H 0.087880 -0.080246 0.471314 0.112 Uiso 0.477(17) 1 calc GR . P A 2
C8A C 0.169(3) -0.0657(17) 0.3434(12) 0.085(7) Uani 0.477(17) 1 d D U P A 2
H8AA H 0.088403 -0.031074 0.357298 0.128 Uiso 0.477(17) 1 calc GR . P A 2
H8AB H 0.135461 -0.122443 0.318577 0.128 Uiso 0.477(17) 1 calc GR . P A 2
H8AC H 0.225545 -0.053281 0.306378 0.128 Uiso 0.477(17) 1 calc GR . P A 2

loop_
_atom_site_aniso_label
_atom_site_aniso_U_11
_atom_site_aniso_U_22
_atom_site_aniso_U_33
_atom_site_aniso_U_23
_atom_site_aniso_U_13
_atom_site_aniso_U_12
O3 0.036(5) 0.086(5) 0.046(4) 0.024(4) 0.016(4) -0.004(4)
O5 0.055(5) 0.080(5) 0.033(3) 0.019(3) -0.002(3) -0.002(4)
O4 0.026(4) 0.089(5) 0.037(3) 0.025(3) 0.004(3) 0.004(4)
O1 0.037(5) 0.090(6) 0.050(4) 0.019(4) -0.008(4) 0.003(4)
O2 0.045(5) 0.106(7) 0.071(5) 0.043(5) 0.001(5) -0.017(5)
O6 0.074(7) 0.083(6) 0.056(4) 0.022(4) -0.016(4) -0.015(5)
C50 0.020(4) 0.077(5) 0.036(3) 0.023(3) 0.012(3) 0.003(3)
C45 0.049(3) 0.050(2) 0.049(2) 0.0201(13) 0.0025(10) 0.0021(10)
C26 0.054(7) 0.059(6) 0.041(5) 0.023(4) -0.012(5) -0.007(5)
C48 0.044(7) 0.066(6) 0.041(4) 0.031(4) 0.011(5) 0.010(5)
C51 0.041(7) 0.078(7) 0.031(4) 0.025(4) 0.000(5) 0.010(5)
C54 0.047(8) 0.085(8) 0.042(5) 0.017(5) -0.004(5) -0.010(7)
C49 0.020(4) 0.077(5) 0.036(3) 0.023(3) 0.012(3) 0.003(3)
C47 0.039(7) 0.075(7) 0.030(4) 0.022(4) -0.004(4) 0.005(5)
C55 0.019(5) 0.078(7) 0.034(4) 0.013(4) 0.009(4) -0.007(5)
C35 0.023(6) 0.084(7) 0.041(4) 0.031(5) 0.004(4) -0.006(5)
C24 0.046(7) 0.082(8) 0.024(4) 0.020(4) 0.003(4) 0.019(6)
C34 0.022(6) 0.079(7) 0.038(4) 0.035(4) 0.009(4) 0.000(5)
C56 0.042(2) 0.044(2) 0.042(2) 0.0171(13) 0.0019(10) 0.0019(10)
C27 0.042(7) 0.068(7) 0.029(4) 0.012(4) 0.001(5) 0.000(5)
C39 0.013(5) 0.070(6) 0.036(4) 0.006(4) 0.010(4) 0.007(5)
C23 0.049(8) 0.057(6) 0.029(4) 0.010(4) -0.005(5) 0.002(5)
C36 0.062(9) 0.086(8) 0.048(5) 0.029(5) -0.015(6) -0.021(7)
C60 0.035(7) 0.085(7) 0.037(4) 0.015(4) 0.007(5) -0.012(6)
C37 0.041(7) 0.076(7) 0.034(4) 0.017(4) 0.005(5) 0.003(6)
C1 0.060(8) 0.076(7) 0.032(4) 0.017(4) -0.012(5) -0.010(6)
C2 0.049(7) 0.075(7) 0.031(4) 0.024(4) -0.014(5) -0.009(6)
C46 0.046(7) 0.072(7) 0.027(4) 0.012(4) 0.014(5) -0.004(6)
C33 0.044(7) 0.066(6) 0.034(4) 0.030(4) -0.003(4) -0.010(5)
C28 0.033(7) 0.082(8) 0.026(4) 0.022(4) 0.009(5) 0.002(6)
C53 0.037(7) 0.139(11) 0.045(5) 0.053(6) -0.002(5) 0.011(7)
C12 0.055(9) 0.077(8) 0.054(6) 0.018(5) -0.014(6) -0.016(7)
C29 0.059(3) 0.059(3) 0.058(3) 0.0244(14) 0.0025(10) 0.0031(10)
C59 0.050(8) 0.064(6) 0.036(4) 0.008(4) 0.010(5) -0.007(6)
C44 0.026(6) 0.074(6) 0.043(4) 0.015(4) 0.015(5) 0.011(5)
C25 0.061(6) 0.074(6) 0.024(4) 0.027(4) -0.006(4) -0.003(5)
C17 0.076(10) 0.088(8) 0.037(5) 0.039(5) -0.006(6) 0.005(7)
C57 0.045(7) 0.079(7) 0.038(4) 0.027(4) -0.006(5) -0.016(6)
C5 0.047(8) 0.085(8) 0.037(4) 0.019(5) 0.009(5) 0.005(6)
C13 0.057(9) 0.098(9) 0.034(5) 0.014(5) 0.006(6) -0.024(8)
C22 0.065(9) 0.075(7) 0.037(4) 0.021(5) -0.004(5) -0.007(7)
C38 0.036(7) 0.066(6) 0.046(5) 0.015(4) -0.008(5) 0.003(5)
C61 0.031(6) 0.084(8) 0.035(4) 0.010(5) 0.000(5) -0.005(6)
C30 0.032(7) 0.083(8) 0.108(9) 0.053(7) 0.014(7) 0.009(6)
C16 0.074(10) 0.073(7) 0.027(4) 0.011(4) -0.010(6) -0.010(7)
C3 0.045(7) 0.089(8) 0.045(5) 0.034(5) -0.002(5) -0.002(6)
C4 0.047(8) 0.087(7) 0.041(5) 0.022(5) 0.006(5) 0.007(6)
C63 0.063(10) 0.074(8) 0.082(8) 0.015(6) 0.011(8) -0.002(7)
C58 0.055(9) 0.097(9) 0.031(4) 0.019(5) 0.009(5) -0.013(7)
C14 0.072(11) 0.084(8) 0.036(5) 0.014(5) 0.014(6) -0.014(8)
C7 0.039(7) 0.099(8) 0.055(6) 0.017(6) 0.001(6) 0.010(7)
C40 0.049(8) 0.071(7) 0.045(5) -0.003(5) -0.003(6) 0.004(6)
C52 0.069(9) 0.082(8) 0.060(6) 0.019(6) -0.021(6) 0.011(7)
C6 0.064(9) 0.106(10) 0.037(4) 0.027(5) -0.018(5) -0.028(8)
C15 0.064(9) 0.065(7) 0.046(5) 0.008(5) -0.002(6) -0.001(6)
C21 0.067(9) 0.086(9) 0.071(7) 0.010(6) -0.005(7) -0.009(8)
C41 0.057(10) 0.119(12) 0.061(6) 0.023(7) 0.018(7) -0.009(9)
C62 0.039(7) 0.102(9) 0.040(5) 0.022(5) 0.004(5) -0.012(7)
C18 0.082(10) 0.071(7) 0.044(5) 0.000(5) 0.015(6) -0.021(8)
C65 0.079(11) 0.098(10) 0.060(6) 0.026(6) -0.002(7) -0.035(9)
C31 0.052(9) 0.107(10) 0.098(9) 0.023(7) 0.019(8) -0.020(9)
C32 0.068(10) 0.195(14) 0.076(7) 0.098(8) -0.001(7) -0.023(10)
C64 0.050(8) 0.113(10) 0.042(5) 0.030(6) 0.005(5) 0.010(7)
C66 0.047(7) 0.063(6) 0.046(5) 0.008(4) -0.003(5) 0.004(6)
C11 0.080(11) 0.129(13) 0.063(6) 0.045(7) -0.029(7) -0.039(10)
C43 0.053(9) 0.093(9) 0.048(5) 0.009(5) 0.016(6) -0.013(7)
C42 0.089(12) 0.085(9) 0.087(8) 0.033(7) -0.003(8) -0.019(9)
C20 0.122(15) 0.084(9) 0.045(5) 0.003(6) 0.002(7) -0.002(10)
C19 0.081(12) 0.087(9) 0.073(7) 0.010(7) 0.000(8) -0.011(9)
C9 0.038(13) 0.094(14) 0.079(13) 0.012(11) 0.002(12) 0.022(11)
C8 0.069(15) 0.077(11) 0.063(9) -0.018(8) -0.016(12) 0.017(13)
C10 0.032(13) 0.063(13) 0.057(12) -0.007(10) 0.011(12) 0.009(11)
C9A 0.09(3) 0.049(14) 0.10(2) 0.008(14) 0.03(2) 0.015(17)
C10A 0.07(2) 0.071(17) 0.042(11) -0.022(11) 0.010(14) -0.017(17)
C8A 0.069(15) 0.077(11) 0.063(9) -0.018(8) -0.016(12) 0.017(13)

loop_
_atom_type_symbol
_atom_type_description
_atom_type_scat_dispersion_real
_atom_type_scat_dispersion_imag
_atom_type_scat_source
C C 0.0181 0.0091 'International Tables Vol C Tables 4.2.6.8 and 6.1.1.4'
H H 0.0000 0.0000 'International Tables Vol C Tables 4.2.6.8 and 6.1.1.4'
O O 0.0492 0.0322 'International Tables Vol C Tables 4.2.6.8 and 6.1.1.4'

loop_
_geom_angle_atom_site_label_1
_geom_angle_atom_site_label_2
_geom_angle_atom_site_label_3
_geom_angle
_geom_angle_site_symmetry_1
_geom_angle_site_symmetry_3
_geom_angle_publ_flag
C28 O3 H3 109.5 . . ?
C50 O5 H5 109.5 . . ?
C39 O4 H4 109.5 . . ?
C1 O1 H1 109.5 . . ?
C17 O2 H2 109.5 . . ?
C61 O6 H6 109.5 . . ?
O5 C50 C49 119.5(9) . . ?
C45 C50 O5 120.8(10) . . ?
C45 C50 C49 119.8(8) . . ?
C50 C45 C46 119.3(11) . . ?
C50 C45 C44 121.4(9) . . ?
C46 C45 C44 119.3(9) . . ?
C27 C26 H26 118.9 . . ?
C25 C26 H26 118.9 . . ?
C25 C26 C27 122.2(10) . . ?
C49 C48 H48 119.3 . . ?
C47 C48 H48 119.3 . . ?
C47 C48 C49 121.4(10) . . ?
C54 C51 C47 109.5(7) . . ?
C54 C51 C53 109.6(9) . . ?
C53 C51 C47 108.2(7) . . ?
C52 C51 C54 109.0(9) . . ?
C52 C51 C47 112.4(8) . . ?
C52 C51 C53 108.1(9) . . ?
C51 C54 H54A 109.5 . . ?
C51 C54 H54B 109.5 . . ?
C51 C54 H54C 109.5 . . ?
H54A C54 H54B 109.5 . . ?
H54A C54 H54C 109.5 . . ?
H54B C54 H54C 109.5 . . ?
C50 C49 C55 119.4(8) . . ?
C48 C49 C50 119.8(9) . . ?
C48 C49 C55 120.5(10) . . ?
C48 C47 C51 120.3(9) . . ?
C48 C47 C46 117.2(7) . . ?
C46 C47 C51 122.3(8) . . ?
C49 C55 H55A 107.3 . . ?
C49 C55 H55B 107.3 . . ?
H55A C55 H55B 106.9 . . ?
C56 C55 C49 120.1(8) . . ?
C56 C55 H55A 107.3 . . ?
C56 C55 H55B 107.3 . . ?
C34 C35 H35 119.1 . . ?
C36 C35 H35 119.1 . . ?
C36 C35 C34 121.9(9) . . ?
C23 C24 H24 118.6 . . ?
C25 C24 H24 118.6 . . ?
C25 C24 C23 122.9(11) . . ?
C35 C34 C33 119.8(8) . . ?
C39 C34 C35 116.0(8) . . ?
C39 C34 C33 124.2(8) . . ?
C57 C56 C55 119.4(9) . . ?
C57 C56 C61 120.0(9) . . ?
C61 C56 C55 120.7(9) . . ?
C26 C27 C33 119.9(10) . . ?
C28 C27 C26 117.7(11) . . ?
C28 C27 C33 122.4(10) . . ?
O4 C39 C38 116.6(9) . . ?
C34 C39 O4 118.4(7) . . ?
C34 C39 C38 125.0(9) . . ?
C24 C23 C22 123.6(11) . . ?
C28 C23 C24 116.8(10) . . ?
C28 C23 C22 119.6(11) . . ?
C35 C36 C37 120.2(8) . . ?
C35 C36 C40 119.9(9) . . ?
C37 C36 C40 119.9(9) . . ?
C59 C60 C61 116.3(10) . . ?
C59 C60 C66 122.0(10) . . ?
C61 C60 C66 121.7(11) . . ?
C36 C37 H37 119.5 . . ?
C36 C37 C38 121.0(8) . . ?
C38 C37 H37 119.5 . . ?
O1 C1 C2 121.0(9) . . ?
O1 C1 C6 118.3(10) . . ?
C2 C1 C6 120.8(11) . . ?
C1 C2 C66 122.2(10) . . ?
C3 C2 C1 118.3(9) . . ?
C3 C2 C66 119.5(9) . . ?
C45 C46 C47 122.5(9) . . ?
C45 C46 H46 118.8 . . ?
C47 C46 H46 118.8 . . ?
C34 C33 H33A 109.1 . . ?
C34 C33 H33B 109.1 . . ?
C27 C33 C34 112.6(8) . . ?
C27 C33 H33A 109.1 . . ?
C27 C33 H33B 109.1 . . ?
H33A C33 H33B 107.8 . . ?
C27 C28 O3 117.3(11) . . ?
C27 C28 C23 122.1(11) . . ?
C23 C28 O3 120.5(10) . . ?
C51 C53 H53A 109.5 . . ?
C51 C53 H53B 109.5 . . ?
C51 C53 H53C 109.5 . . ?
H53A C53 H53B 109.5 . . ?
H53A C53 H53C 109.5 . . ?
H53B C53 H53C 109.5 . . ?
C17 C12 C11 120.8(13) . . ?
C13 C12 C17 117.9(12) . . ?
C13 C12 C11 120.9(10) . . ?
C25 C29 C31 109.9(10) . . ?
C30 C29 C25 111.0(9) . . ?
C30 C29 C31 104.1(11) . . ?
C30 C29 C32 109.6(12) . . ?
C32 C29 C25 109.9(9) . . ?
C32 C29 C31 112.1(11) . . ?
C60 C59 H59 118.3 . . ?
C60 C59 C58 123.4(9) . . ?
C58 C59 H59 118.3 . . ?
C45 C44 H44A 109.3 . . ?
C45 C44 H44B 109.3 . . ?
H44A C44 H44B 107.9 . . ?
C38 C44 C45 111.8(9) . . ?
C38 C44 H44A 109.3 . . ?
C38 C44 H44B 109.3 . . ?
C26 C25 C24 118.2(11) . . ?
C26 C25 C29 121.4(10) . . ?
C24 C25 C29 120.3(11) . . ?
O2 C17 C12 119.2(12) . . ?
C16 C17 O2 117.4(9) . . ?
C16 C17 C12 123.2(13) . . ?
C56 C57 H57 118.8 . . ?
C56 C57 C58 122.3(9) . . ?
C58 C57 H57 118.8 . . ?
C4 C5 H5A 119.4 . . ?
C6 C5 H5A 119.4 . . ?
C6 C5 C4 121.3(9) . . ?
C12 C13 H13 118.3 . . ?
C12 C13 C14 123.4(9) . . ?
C14 C13 H13 118.3 . . ?
C23 C22 H22A 108.4 . . ?
C23 C22 H22B 108.4 . . ?
C23 C22 C16 115.6(9) . . ?
H22A C22 H22B 107.4 . . ?
C16 C22 H22A 108.4 . . ?
C16 C22 H22B 108.4 . . ?
C39 C38 C44 124.8(9) . . ?
C37 C38 C39 115.9(10) . . ?
C37 C38 C44 119.2(8) . . ?
O6 C61 C56 120.8(9) . . ?
O6 C61 C60 117.6(9) . . ?
C56 C61 C60 121.5(11) . . ?
C29 C30 H30A 109.5 . . ?
C29 C30 H30B 109.5 . . ?
C29 C30 H30C 109.5 . . ?
H30A C30 H30B 109.5 . . ?
H30A C30 H30C 109.5 . . ?
H30B C30 H30C 109.5 . . ?
C17 C16 C22 123.0(11) . . ?
C17 C16 C15 116.1(9) . . ?
C15 C16 C22 120.8(12) . . ?
C2 C3 H3A 119.1 . . ?
C2 C3 C4 121.8(10) . . ?
C4 C3 H3A 119.1 . . ?
C5 C4 C3 117.9(9) . . ?
C5 C4 C7 119.7(9) . . ?
C3 C4 C7 122.4(10) . . ?
H63A C63 H63B 109.5 . . ?
H63A C63 H63C 109.5 . . ?
H63B C63 H63C 109.5 . . ?
C62 C63 H63A 109.5 . . ?
C62 C63 H63B 109.5 . . ?
C62 C63 H63C 109.5 . . ?
C59 C58 C62 124.7(9) . . ?
C57 C58 C59 116.2(9) . . ?
C57 C58 C62 119.1(9) . . ?
C13 C14 C15 114.9(12) . . ?
C13 C14 C18 121.0(10) . . ?
C15 C14 C18 124.0(12) . . ?
C4 C7 C9 107.6(12) . . ?
C4 C7 C9A 109.8(12) . . ?
C4 C7 C8A 113.4(13) . . ?
C8 C7 C4 116.6(12) . . ?
C8 C7 C9 104.9(17) . . ?
C8 C7 C10 107.1(15) . . ?
C10 C7 C4 110.5(11) . . ?
C10 C7 C9 110.0(17) . . ?
C9A C7 C8A 101.1(18) . . ?
C10A C7 C4 112.8(11) . . ?
C10A C7 C9A 110.6(19) . . ?
C10A C7 C8A 108.5(18) . . ?
C36 C40 C41 109.3(9) . . ?
C36 C40 C43 113.6(9) . . ?
C36 C40 C42 108.1(10) . . ?
C41 C40 C43 108.0(9) . . ?
C41 C40 C42 110.5(11) . . ?
C42 C40 C43 107.3(9) . . ?
C51 C52 H52A 109.5 . . ?
C51 C52 H52B 109.5 . . ?
C51 C52 H52C 109.5 . . ?
H52A C52 H52B 109.5 . . ?
H52A C52 H52C 109.5 . . ?
H52B C52 H52C 109.5 . . ?
C1 C6 C11 121.3(11) . . ?
C5 C6 C1 119.5(11) . . ?
C5 C6 C11 119.1(10) . . ?
C16 C15 C14 123.9(12) . . ?
C16 C15 H15 118.0 . . ?
C14 C15 H15 118.0 . . ?
H21A C21 H21B 109.5 . . ?
H21A C21 H21C 109.5 . . ?
H21B C21 H21C 109.5 . . ?
C18 C21 H21A 109.5 . . ?
C18 C21 H21B 109.5 . . ?
C18 C21 H21C 109.5 . . ?
C40 C41 H41A 109.5 . . ?
C40 C41 H41B 109.5 . . ?
C40 C41 H41C 109.5 . . ?
H41A C41 H41B 109.5 . . ?
H41A C41 H41C 109.5 . . ?
H41B C41 H41C 109.5 . . ?
C63 C62 C64 109.4(9) . . ?
C58 C62 C63 110.3(10) . . ?
C58 C62 C65 111.5(9) . . ?
C58 C62 C64 110.3(8) . . ?
C65 C62 C63 107.0(10) . . ?
C65 C62 C64 108.2(8) . . ?
C14 C18 C21 113.3(9) . . ?
C14 C18 C20 115.3(12) . . ?
C14 C18 C19 106.3(10) . . ?
C21 C18 C20 106.9(11) . . ?
C19 C18 C21 107.3(13) . . ?
C19 C18 C20 107.4(9) . . ?
C62 C65 H65A 109.5 . . ?
C62 C65 H65B 109.5 . . ?
C62 C65 H65C 109.5 . . ?
H65A C65 H65B 109.5 . . ?
H65A C65 H65C 109.5 . . ?
H65B C65 H65C 109.5 . . ?
C29 C31 H31A 109.5 . . ?
C29 C31 H31B 109.5 . . ?
C29 C31 H31C 109.5 . . ?
H31A C31 H31B 109.5 . . ?
H31A C31 H31C 109.5 . . ?
H31B C31 H31C 109.5 . . ?
C29 C32 H32A 109.5 . . ?
C29 C32 H32B 109.5 . . ?
C29 C32 H32C 109.5 . . ?
H32A C32 H32B 109.5 . . ?
H32A C32 H32C 109.5 . . ?
H32B C32 H32C 109.5 . . ?
C62 C64 H64A 109.5 . . ?
C62 C64 H64B 109.5 . . ?
C62 C64 H64C 109.5 . . ?
H64A C64 H64B 109.5 . . ?
H64A C64 H64C 109.5 . . ?
H64B C64 H64C 109.5 . . ?
C60 C66 C2 117.6(10) . . ?
C60 C66 H66A 107.9 . . ?
C60 C66 H66B 107.9 . . ?
C2 C66 H66A 107.9 . . ?
C2 C66 H66B 107.9 . . ?
H66A C66 H66B 107.2 . . ?
C12 C11 C6 115.1(12) . . ?
C12 C11 H11A 108.5 . . ?
C12 C11 H11B 108.5 . . ?
C6 C11 H11A 108.5 . . ?
C6 C11 H11B 108.5 . . ?
H11A C11 H11B 107.5 . . ?
C40 C43 H43A 109.5 . . ?
C40 C43 H43B 109.5 . . ?
C40 C43 H43C 109.5 . . ?
H43A C43 H43B 109.5 . . ?
H43A C43 H43C 109.5 . . ?
H43B C43 H43C 109.5 . . ?
C40 C42 H42A 109.5 . . ?
C40 C42 H42B 109.5 . . ?
C40 C42 H42C 109.5 . . ?
H42A C42 H42B 109.5 . . ?
H42A C42 H42C 109.5 . . ?
H42B C42 H42C 109.5 . . ?
C18 C20 H20A 109.5 . . ?
C18 C20 H20B 109.5 . . ?
C18 C20 H20C 109.5 . . ?
H20A C20 H20B 109.5 . . ?
H20A C20 H20C 109.5 . . ?
H20B C20 H20C 109.5 . . ?
C18 C19 H19A 109.5 . . ?
C18 C19 H19B 109.5 . . ?
C18 C19 H19C 109.5 . . ?
H19A C19 H19B 109.5 . . ?
H19A C19 H19C 109.5 . . ?
H19B C19 H19C 109.5 . . ?
C7 C9 H9A 109.5 . . ?
C7 C9 H9B 109.5 . . ?
C7 C9 H9C 109.5 . . ?
H9A C9 H9B 109.5 . . ?
H9A C9 H9C 109.5 . . ?
H9B C9 H9C 109.5 . . ?
C7 C8 H8A 109.5 . . ?
C7 C8 H8B 109.5 . . ?
C7 C8 H8C 109.5 . . ?
H8A C8 H8B 109.5 . . ?
H8A C8 H8C 109.5 . . ?
H8B C8 H8C 109.5 . . ?
C7 C10 H10A 109.5 . . ?
C7 C10 H10B 109.5 . . ?
C7 C10 H10C 109.5 . . ?
H10A C10 H10B 109.5 . . ?
H10A C10 H10C 109.5 . . ?
H10B C10 H10C 109.5 . . ?
C7 C9A H9AA 109.5 . . ?
C7 C9A H9AB 109.5 . . ?
C7 C9A H9AC 109.5 . . ?
H9AA C9A H9AB 109.5 . . ?
H9AA C9A H9AC 109.5 . . ?
H9AB C9A H9AC 109.5 . . ?
C7 C10A H10D 109.5 . . ?
C7 C10A H10E 109.5 . . ?
C7 C10A H10F 109.5 . . ?
H10D C10A H10E 109.5 . . ?
H10D C10A H10F 109.5 . . ?
H10E C10A H10F 109.5 . . ?
C7 C8A H8AA 109.5 . . ?
C7 C8A H8AB 109.5 . . ?
C7 C8A H8AC 109.5 . . ?
H8AA C8A H8AB 109.5 . . ?
H8AA C8A H8AC 109.5 . . ?
H8AB C8A H8AC 109.5 . . ?

loop_
_geom_bond_atom_site_label_1
_geom_bond_atom_site_label_2
_geom_bond_distance
_geom_bond_site_symmetry_2
_geom_bond_publ_flag
O3 H3 0.8400 . ?
O3 C28 1.404(12) . ?
O5 H5 0.8400 . ?
O5 C50 1.386(11) . ?
O4 H4 0.8400 . ?
O4 C39 1.415(11) . ?
O1 H1 0.8400 . ?
O1 C1 1.337(14) . ?
O2 H2 0.8400 . ?
O2 C17 1.412(15) . ?
O6 H6 0.8400 . ?
O6 C61 1.383(15) . ?
C50 C45 1.383(14) . ?
C50 C49 1.425(16) . ?
C45 C46 1.404(14) . ?
C45 C44 1.536(16) . ?
C26 H26 0.9500 . ?
C26 C27 1.417(15) . ?
C26 C25 1.355(16) . ?
C48 H48 0.9500 . ?
C48 C49 1.408(12) . ?
C48 C47 1.394(14) . ?
C51 C54 1.546(9) . ?
C51 C47 1.561(7) . ?
C51 C53 1.548(9) . ?
C51 C52 1.530(9) . ?
C54 H54A 0.9800 . ?
C54 H54B 0.9800 . ?
C54 H54C 0.9800 . ?
C49 C55 1.537(13) . ?
C47 C46 1.420(17) . ?
C55 H55A 0.9900 . ?
C55 H55B 0.9900 . ?
C55 C56 1.527(13) . ?
C35 H35 0.9500 . ?
C35 C34 1.448(13) . ?
C35 C36 1.396(13) . ?
C24 H24 0.9500 . ?
C24 C23 1.407(15) . ?
C24 C25 1.374(15) . ?
C34 C39 1.369(13) . ?
C34 C33 1.523(10) . ?
C56 C57 1.367(14) . ?
C56 C61 1.410(14) . ?
C27 C33 1.523(15) . ?
C27 C28 1.381(16) . ?
C39 C38 1.447(12) . ?
C23 C28 1.389(16) . ?
C23 C22 1.506(15) . ?
C36 C37 1.397(14) . ?
C36 C40 1.540(8) . ?
C60 C59 1.405(17) . ?
C60 C61 1.426(14) . ?
C60 C66 1.518(15) . ?
C37 H37 0.9500 . ?
C37 C38 1.431(13) . ?
C1 C2 1.416(14) . ?
C1 C6 1.416(14) . ?
C2 C3 1.378(16) . ?
C2 C66 1.540(12) . ?
C46 H46 0.9500 . ?
C33 H33A 0.9900 . ?
C33 H33B 0.9900 . ?
C53 H53A 0.9800 . ?
C53 H53B 0.9800 . ?
C53 H53C 0.9800 . ?
C12 C17 1.409(14) . ?
C12 C13 1.365(17) . ?
C12 C11 1.551(19) . ?
C29 C25 1.532(16) . ?
C29 C30 1.516(18) . ?
C29 C31 1.572(16) . ?
C29 C32 1.527(8) . ?
C59 H59 0.9500 . ?
C59 C58 1.441(16) . ?
C44 H44A 0.9900 . ?
C44 H44B 0.9900 . ?
C44 C38 1.503(15) . ?
C17 C16 1.389(18) . ?
C57 H57 0.9500 . ?
C57 C58 1.416(14) . ?
C5 H5A 0.9500 . ?
C5 C4 1.408(15) . ?
C5 C6 1.374(17) . ?
C13 H13 0.9500 . ?
C13 C14 1.424(19) . ?
C22 H22A 0.9900 . ?
C22 H22B 0.9900 . ?
C22 C16 1.533(11) . ?
C30 H30A 0.9800 . ?
C30 H30B 0.9800 . ?
C30 H30C 0.9800 . ?
C16 C15 1.400(16) . ?
C3 H3A 0.9500 . ?
C3 C4 1.430(13) . ?
C4 C7 1.540(5) . ?
C63 H63A 0.9800 . ?
C63 H63B 0.9800 . ?
C63 H63C 0.9800 . ?
C63 C62 1.552(9) . ?
C58 C62 1.540(9) . ?
C14 C15 1.431(13) . ?
C14 C18 1.484(17) . ?
C7 C9 1.541(5) . ?
C7 C8 1.540(5) . ?
C7 C10 1.540(5) . ?
C7 C9A 1.540(5) . ?
C7 C10A 1.537(5) . ?
C7 C8A 1.542(5) . ?
C40 C41 1.544(9) . ?
C40 C43 1.553(9) . ?
C40 C42 1.553(9) . ?
C52 H52A 0.9800 . ?
C52 H52B 0.9800 . ?
C52 H52C 0.9800 . ?
C6 C11 1.583(17) . ?
C15 H15 0.9500 . ?
C21 H21A 0.9800 . ?
C21 H21B 0.9800 . ?
C21 H21C 0.9800 . ?
C21 C18 1.539(18) . ?
C41 H41A 0.9800 . ?
C41 H41B 0.9800 . ?
C41 H41C 0.9800 . ?
C62 C65 1.542(9) . ?
C62 C64 1.558(8) . ?
C18 C20 1.547(9) . ?
C18 C19 1.535(9) . ?
C65 H65A 0.9800 . ?
C65 H65B 0.9800 . ?
C65 H65C 0.9800 . ?
C31 H31A 0.9800 . ?
C31 H31B 0.9800 . ?
C31 H31C 0.9800 . ?
C32 H32A 0.9800 . ?
C32 H32B 0.9800 . ?
C32 H32C 0.9800 . ?
C64 H64A 0.9800 . ?
C64 H64B 0.9800 . ?
C64 H64C 0.9800 . ?
C66 H66A 0.9900 . ?
C66 H66B 0.9900 . ?
C11 H11A 0.9900 . ?
C11 H11B 0.9900 . ?
C43 H43A 0.9800 . ?
C43 H43B 0.9800 . ?
C43 H43C 0.9800 . ?
C42 H42A 0.9800 . ?
C42 H42B 0.9800 . ?
C42 H42C 0.9800 . ?
C20 H20A 0.9800 . ?
C20 H20B 0.9800 . ?
C20 H20C 0.9800 . ?
C19 H19A 0.9800 . ?
C19 H19B 0.9800 . ?
C19 H19C 0.9800 . ?
C9 H9A 0.9800 . ?
C9 H9B 0.9800 . ?
C9 H9C 0.9800 . ?
C8 H8A 0.9800 . ?
C8 H8B 0.9800 . ?
C8 H8C 0.9800 . ?
C10 H10A 0.9800 . ?
C10 H10B 0.9800 . ?
C10 H10C 0.9800 . ?
C9A H9AA 0.9800 . ?
C9A H9AB 0.9800 . ?
C9A H9AC 0.9800 . ?
C10A H10D 0.9800 . ?
C10A H10E 0.9800 . ?
C10A H10F 0.9800 . ?
C8A H8AA 0.9800 . ?
C8A H8AB 0.9800 . ?
C8A H8AC 0.9800 . ?

loop_
_geom_torsion_atom_site_label_1
_geom_torsion_atom_site_label_2
_geom_torsion_atom_site_label_3
_geom_torsion_atom_site_label_4
_geom_torsion
_geom_torsion_site_symmetry_1
_geom_torsion_site_symmetry_2
_geom_torsion_site_symmetry_3
_geom_torsion_site_symmetry_4
_geom_torsion_publ_flag
O5 C50 C45 C46 178.3(9) . . . . ?
O5 C50 C45 C44 -4.9(16) . . . . ?
O5 C50 C49 C48 -179.7(9) . . . . ?
O5 C50 C49 C55 7.1(14) . . . . ?
O4 C39 C38 C37 -175.5(10) . . . . ?
O4 C39 C38 C44 7.9(16) . . . . ?
O1 C1 C2 C3 176.5(11) . . . . ?
O1 C1 C2 C66 -4.1(17) . . . . ?
O1 C1 C6 C5 -175.2(12) . . . . ?
O1 C1 C6 C11 7.3(18) . . . . ?
O2 C17 C16 C22 4.2(18) . . . . ?
O2 C17 C16 C15 -177.5(10) . . . . ?
C50 C45 C46 C47 0.8(17) . . . . ?
C50 C45 C44 C38 -82.9(12) . . . . ?
C50 C49 C55 C56 -87.8(12) . . . . ?
C45 C50 C49 C48 -0.2(15) . . . . ?
C45 C50 C49 C55 -173.4(9) . . . . ?
C45 C44 C38 C39 88.3(12) . . . . ?
C45 C44 C38 C37 -88.3(12) . . . . ?
C26 C27 C33 C34 -100.0(9) . . . . ?
C26 C27 C28 O3 -177.7(7) . . . . ?
C26 C27 C28 C23 2.0(12) . . . . ?
C48 C49 C55 C56 99.1(12) . . . . ?
C48 C47 C46 C45 1.1(16) . . . . ?
C51 C47 C46 C45 176.7(9) . . . . ?
C54 C51 C47 C48 47.0(12) . . . . ?
C54 C51 C47 C46 -128.5(11) . . . . ?
C49 C50 C45 C46 -1.2(15) . . . . ?
C49 C50 C45 C44 175.5(9) . . . . ?
C49 C48 C47 C51 -178.3(9) . . . . ?
C49 C48 C47 C46 -2.5(15) . . . . ?
C49 C55 C56 C57 -87.4(13) . . . . ?
C49 C55 C56 C61 93.6(12) . . . . ?
C47 C48 C49 C50 2.1(15) . . . . ?
C47 C48 C49 C55 175.2(9) . . . . ?
C55 C56 C57 C58 -173.9(10) . . . . ?
C55 C56 C61 O6 -5.8(16) . . . . ?
C55 C56 C61 C60 172.7(9) . . . . ?
C35 C34 C39 O4 175.1(10) . . . . ?
C35 C34 C39 C38 -3.2(17) . . . . ?
C35 C34 C33 C27 86.8(12) . . . . ?
C35 C36 C37 C38 0(2) . . . . ?
C35 C36 C40 C41 -51.1(16) . . . . ?
C35 C36 C40 C43 -171.8(12) . . . . ?
C35 C36 C40 C42 69.2(16) . . . . ?
C24 C23 C28 O3 176.7(7) . . . . ?
C24 C23 C28 C27 -3.0(12) . . . . ?
C24 C23 C22 C16 -90.8(13) . . . . ?
C34 C35 C36 C37 -1(2) . . . . ?
C34 C35 C36 C40 -177.9(11) . . . . ?
C34 C39 C38 C37 2.8(17) . . . . ?
C34 C39 C38 C44 -173.8(11) . . . . ?
C56 C57 C58 C59 -2.0(17) . . . . ?
C56 C57 C58 C62 178.4(10) . . . . ?
C27 C26 C25 C24 -0.1(12) . . . . ?
C27 C26 C25 C29 178.9(7) . . . . ?
C39 C34 C33 C27 -93.6(13) . . . . ?
C23 C24 C25 C26 -1.0(12) . . . . ?
C23 C24 C25 C29 180.0(7) . . . . ?
C23 C22 C16 C17 -94.6(15) . . . . ?
C23 C22 C16 C15 87.2(16) . . . . ?
C36 C35 C34 C39 2.0(18) . . . . ?
C36 C35 C34 C33 -178.4(12) . . . . ?
C36 C37 C38 C39 -1.1(18) . . . . ?
C36 C37 C38 C44 175.7(12) . . . . ?
C60 C59 C58 C57 0.0(17) . . . . ?
C60 C59 C58 C62 179.6(10) . . . . ?
C37 C36 C40 C41 131.6(13) . . . . ?
C37 C36 C40 C43 10.9(18) . . . . ?
C37 C36 C40 C42 -108.1(14) . . . . ?
C1 C2 C3 C4 -2.2(17) . . . . ?
C1 C2 C66 C60 -89.7(14) . . . . ?
C1 C6 C11 C12 90.2(17) . . . . ?
C2 C1 C6 C5 5.4(18) . . . . ?
C2 C1 C6 C11 -172.1(12) . . . . ?
C2 C3 C4 C5 7.1(18) . . . . ?
C2 C3 C4 C7 -174.1(11) . . . . ?
C46 C45 C44 C38 93.9(11) . . . . ?
C33 C34 C39 O4 -4.5(16) . . . . ?
C33 C34 C39 C38 177.3(11) . . . . ?
C33 C27 C28 O3 2.7(12) . . . . ?
C33 C27 C28 C23 -177.6(8) . . . . ?
C28 C27 C33 C34 79.6(11) . . . . ?
C28 C23 C22 C16 89.4(13) . . . . ?
C53 C51 C47 C48 -72.4(12) . . . . ?
C53 C51 C47 C46 112.1(11) . . . . ?
C12 C17 C16 C22 -171.6(11) . . . . ?
C12 C17 C16 C15 6.7(18) . . . . ?
C12 C13 C14 C15 -3(2) . . . . ?
C12 C13 C14 C18 -179.2(12) . . . . ?
C59 C60 C61 O6 -177.3(10) . . . . ?
C59 C60 C61 C56 4.1(16) . . . . ?
C59 C60 C66 C2 -100.8(13) . . . . ?
C59 C58 C62 C63 120.4(12) . . . . ?
C59 C58 C62 C65 1.6(16) . . . . ?
C59 C58 C62 C64 -118.6(11) . . . . ?
C44 C45 C46 C47 -176.0(10) . . . . ?
C25 C26 C27 C33 179.3(8) . . . . ?
C25 C26 C27 C28 -0.3(12) . . . . ?
C25 C24 C23 C28 2.5(11) . . . . ?
C25 C24 C23 C22 -177.3(8) . . . . ?
C17 C12 C13 C14 7(2) . . . . ?
C17 C12 C11 C6 -81.2(17) . . . . ?
C17 C16 C15 C14 -3.4(19) . . . . ?
C57 C56 C61 O6 175.2(10) . . . . ?
C57 C56 C61 C60 -6.2(17) . . . . ?
C57 C58 C62 C63 -60.0(12) . . . . ?
C57 C58 C62 C65 -178.8(11) . . . . ?
C57 C58 C62 C64 61.0(13) . . . . ?
C5 C4 C7 C9 107.8(17) . . . . ?
C5 C4 C7 C8 -10(2) . . . . ?
C5 C4 C7 C10 -132.1(16) . . . . ?
C5 C4 C7 C9A 58(2) . . . . ?
C5 C4 C7 C10A -178.3(17) . . . . ?
C5 C4 C7 C8A -54(2) . . . . ?
C5 C6 C11 C12 -87.3(14) . . . . ?
C13 C12 C17 O2 175.9(11) . . . . ?
C13 C12 C17 C16 -8.3(19) . . . . ?
C13 C12 C11 C6 106.2(14) . . . . ?
C13 C14 C15 C16 1.8(19) . . . . ?
C13 C14 C18 C21 168.7(13) . . . . ?
C13 C14 C18 C20 45.1(17) . . . . ?
C13 C14 C18 C19 -73.7(16) . . . . ?
C22 C23 C28 O3 -3.5(12) . . . . ?
C22 C23 C28 C27 176.8(8) . . . . ?
C22 C16 C15 C14 174.9(11) . . . . ?
C61 C56 C57 C58 5.1(17) . . . . ?
C61 C60 C59 C58 -1.1(17) . . . . ?
C61 C60 C66 C2 77.9(15) . . . . ?
C30 C29 C25 C26 150.3(9) . . . . ?
C30 C29 C25 C24 -30.7(11) . . . . ?
C3 C2 C66 C60 89.7(13) . . . . ?
C3 C4 C7 C9 -71.0(18) . . . . ?
C3 C4 C7 C8 171.6(16) . . . . ?
C3 C4 C7 C10 49.1(18) . . . . ?
C3 C4 C7 C9A -120.9(19) . . . . ?
C3 C4 C7 C10A 3(2) . . . . ?
C3 C4 C7 C8A 126.8(18) . . . . ?
C4 C5 C6 C1 -0.2(19) . . . . ?
C4 C5 C6 C11 177.3(12) . . . . ?
C40 C36 C37 C38 177.5(12) . . . . ?
C52 C51 C47 C48 168.3(10) . . . . ?
C52 C51 C47 C46 -7.2(15) . . . . ?
C6 C1 C2 C3 -4.1(17) . . . . ?
C6 C1 C2 C66 175.3(11) . . . . ?
C6 C5 C4 C3 -5.8(18) . . . . ?
C6 C5 C4 C7 175.4(12) . . . . ?
C15 C14 C18 C21 -6.7(18) . . . . ?
C15 C14 C18 C20 -130.2(14) . . . . ?
C15 C14 C18 C19 110.9(14) . . . . ?
C18 C14 C15 C16 177.4(12) . . . . ?
C31 C29 C25 C26 35.6(13) . . . . ?
C31 C29 C25 C24 -145.4(10) . . . . ?
C32 C29 C25 C26 -88.2(13) . . . . ?
C32 C29 C25 C24 90.7(13) . . . . ?
C66 C60 C59 C58 177.7(10) . . . . ?
C66 C60 C61 O6 4.0(16) . . . . ?
C66 C60 C61 C56 -174.6(10) . . . . ?
C66 C2 C3 C4 178.4(11) . . . . ?
C11 C12 C17 O2 3.1(18) . . . . ?
C11 C12 C17 C16 178.8(12) . . . . ?
C11 C12 C13 C14 179.4(14) . . . . ?

loop_
_smtbx_masks_void_nr
_smtbx_masks_void_average_x
_smtbx_masks_void_average_y
_smtbx_masks_void_average_z
_smtbx_masks_void_volume
_smtbx_masks_void_count_electrons
_smtbx_masks_void_content
1 0.500 0.000 0.000 242.7 16.9 ?
2 -0.030 0.250 0.759 17.7 2.3 ?
3 0.262 0.358 0.439 22.8 3.7 ?
4 -0.262 0.642 0.561 22.8 3.6 ?
5 0.030 0.750 0.241 17.7 2.3 ?
